data_7130105
loop_
_publ_author_name
'Prieto, Liher'
'Rodr\'iguez, Ver\'onica'
'Vicario, Jose L.'
'Reyes, Efraim'
'Hornillos, Valent\'in'

_publ_section_title
;
 Enantioselective transannular reactions by palladium-catalysed conjugate
 addition of aryl boronic acids
;
_journal_name_full 'Chemical Communications'
_journal_paper_doi 10.1039/D2CC01642G
_journal_year 2022
_chemical_absolute_configuration ad
_chemical_formula_moiety 'C20 H22 O2'
_chemical_formula_sum 'C20 H22 O2'
_chemical_formula_weight 294.38
_space_group_crystal_system monoclinic
_space_group_IT_number 4
_space_group_name_Hall 'P 2yb'
_space_group_name_H-M_alt 'P 1 21 1'
_atom_sites_solution_hydrogens geom
_atom_sites_solution_primary dual
_atom_sites_solution_secondary difmap
_audit_creation_date 2022-01-14T12:24:04-00:00
_audit_creation_method 'WinGX routine CIF_UPDATE'
_audit_update_record
;
2022-01-28 deposited with the CCDC.	2022-05-10 downloaded from the CCDC.
;
_cell_angle_alpha 90
_cell_angle_beta 100.096(3)
_cell_angle_gamma 90
_cell_formula_units_Z 2
_cell_length_a 7.0597(2)
_cell_length_b 9.4699(2)
_cell_length_c 11.8919(3)
_cell_measurement_reflns_used 4725
_cell_measurement_temperature 150.3(3)
_cell_measurement_theta_max 72.71
_cell_measurement_theta_min 3.735
_cell_volume 782.72(3)
_computing_cell_refinement 'CrysAlisPro 1.171.39.46 (Rigaku OD, 2018)'
_computing_data_collection 'CrysAlisPro 1.171.39.46 (Rigaku OD, 2018)'
_computing_data_reduction 'CrysAlisPro 1.171.39.46 (Rigaku OD, 2018)'
_computing_molecular_graphics 'Olex2 (Dolomanov et al., 2009)'
_computing_publication_material 'Olex2 (Dolomanov et al., 2009)'
_computing_structure_refinement 'ShelXH-1997 (Sheldrick, 2008)'
_computing_structure_solution 'ShelXT (Sheldrick, 2015)'
_diffrn_ambient_temperature 150.3(3)
_diffrn_detector 'CCD plate'
_diffrn_detector_area_resol_mean 5.2012
_diffrn_measured_fraction_theta_full 0.999
_diffrn_measured_fraction_theta_max 0.999
_diffrn_measurement_details
;
List of Runs (angles in degrees, time in seconds):

  # Type    Start    End  Width  t~exp~   \w     \q     \k     \f   Frames
#--------------------------------------------------------------------------
  1  \w   -111.00 -20.00   1.00    1.00    --  -42.13 -38.00  90.00   91
  2  \w    -32.00  71.00   1.00    1.00    --   42.13 -77.00 -60.00  103
  3  \w     42.00  67.00   1.00    1.00    --   42.13-125.00-120.00   25
  4  \w     36.00  67.00   1.00    4.00    --  107.93 -45.00 150.00   31
  5  \w     39.00  68.00   1.00    4.00    --  107.93 -30.00  30.00   29
  6  \w     59.00 129.00   1.00    4.00    --  107.93 149.00 -72.00   70
  7  \w     48.00  77.00   1.00    4.00    --  107.93 -45.00 -90.00   29
  8  \w     40.00  69.00   1.00    4.00    --  107.93 -30.00-120.00   29
  9  \w     42.00  69.00   1.00    4.00    --  107.93 -30.00   0.00   27
 10  \w     33.00 139.00   1.00    4.00    --  107.93 -77.00 120.00  106
 11  \w     33.00  60.00   1.00    4.00    --  107.93 -30.00-150.00   27
 12  \w     88.00 151.00   1.00    4.00    --  107.93  45.00-120.00   63
 13  \w     82.00 135.00   1.00    4.00    --  107.93 125.00 -90.00   53
 14  \w   -114.00 -26.00   1.00    1.00    --  -42.13 -38.00-180.00   88
 15  \w      6.00  51.00   1.00    1.00    --   42.13-125.00  90.00   45
 16  \w     55.00  96.00   1.00    1.00    --   42.13-125.00-180.00   41
 17  \w     55.00 118.00   1.00    4.00    --  107.93-125.00 120.00   63
 18  \w    120.00 158.00   1.00    4.00    --  107.93  45.00 -90.00   38
 19  \w     36.00  65.00   1.00    4.00    --  107.93 -30.00  60.00   29
 20  \w     79.00 106.00   1.00    4.00    --  107.93-125.00-120.00   27
 21  \w     37.00  64.00   1.00    4.00    --  107.93 -45.00   0.00   27
 22  \w     45.00  77.00   1.00    4.00    --  107.93 -61.00-120.00   32
 23  \w     99.00 128.00   1.00    4.00    --  107.93 -61.00-120.00   29
 24  \w     77.00 116.00   1.00    4.00    --  107.93-125.00 -30.00   39
 25  \w     44.00  91.00   1.00    4.00    --  107.93-125.00  60.00   47
 26  \w    101.00 149.00   1.00    4.00    --  107.93  77.00-180.00   48
;
_diffrn_measurement_device 'four-circle diffractometer'
_diffrn_measurement_device_type 'SuperNova, Single source at offset/far, Atlas'
_diffrn_measurement_method '\w scans'
_diffrn_orient_matrix_type 'CrysAlisPro convention (1999,Acta A55,543-557)'
_diffrn_orient_matrix_UB_11 -0.0254735
_diffrn_orient_matrix_UB_12 -0.0273008
_diffrn_orient_matrix_UB_13 -0.1295002
_diffrn_orient_matrix_UB_21 0.1628236
_diffrn_orient_matrix_UB_22 -0.1103025
_diffrn_orient_matrix_UB_23 0.0208343
_diffrn_orient_matrix_UB_31 -0.1481092
_diffrn_orient_matrix_UB_32 -0.1164586
_diffrn_orient_matrix_UB_33 0.0106897
_diffrn_radiation_monochromator mirror
_diffrn_radiation_probe x-ray
_diffrn_radiation_type CuK\a
_diffrn_radiation_wavelength 1.54184
_diffrn_reflns_av_R_equivalents 0.0333
_diffrn_reflns_limit_h_max 8
_diffrn_reflns_limit_h_min -8
_diffrn_reflns_limit_k_max 11
_diffrn_reflns_limit_k_min -11
_diffrn_reflns_limit_l_max 14
_diffrn_reflns_limit_l_min -14
_diffrn_reflns_number 8452
_diffrn_reflns_theta_full 68.97
_diffrn_reflns_theta_max 68.97
_diffrn_reflns_theta_min 3.78
_diffrn_source 'micro-focus sealed X-ray tube'
_exptl_absorpt_coefficient_mu 0.618
_exptl_absorpt_correction_T_max 1
_exptl_absorpt_correction_T_min 0.66043
_exptl_absorpt_correction_type multi-scan
_exptl_absorpt_process_details
;
        CrysAlisPro 1.171.39.46 (Rigaku Oxford Diffraction, 2018)
        Empirical absorption correction using spherical harmonics,
 implemented in SCALE3 ABSPACK scaling algorithm.
;
_exptl_crystal_colour colourless
_exptl_crystal_density_diffrn 1.249
_exptl_crystal_density_method 'not measured'
_exptl_crystal_description plate
_exptl_crystal_F_000 316
_exptl_crystal_recrystallization_method 'Crystallization in organic solvent'
_exptl_crystal_size_max 0.298
_exptl_crystal_size_mid 0.251
_exptl_crystal_size_min 0.035
_refine_diff_density_max 0.19
_refine_diff_density_min -0.16
_refine_diff_density_rms 0.037
_refine_ls_abs_structure_details 'Flack H D (1983), Acta Cryst. A39, 876-881'
_refine_ls_abs_structure_Flack -0.2(3)
_refine_ls_extinction_method none
_refine_ls_goodness_of_fit_ref 1.064
_refine_ls_hydrogen_treatment constr
_refine_ls_matrix_type full
_refine_ls_number_parameters 267
_refine_ls_number_reflns 2909
_refine_ls_number_restraints 121
_refine_ls_restrained_S_all 1.078
_refine_ls_R_factor_all 0.0506
_refine_ls_R_factor_gt 0.0452
_refine_ls_shift/su_max 0
_refine_ls_shift/su_mean 0
_refine_ls_structure_factor_coef Fsqd
_refine_ls_weighting_details 'calc w=1/[\s^2^(Fo^2^)+(0.0497P)^2^+0.1947P] where P=(Fo^2^+2Fc^2^)/3'
_refine_ls_weighting_scheme calc
_refine_ls_wR_factor_gt 0.1074
_refine_ls_wR_factor_ref 0.1121
_reflns_number_gt 2667
_reflns_number_total 2909
_reflns_threshold_expression >2sigma(I)
_cod_data_source_file d2cc01642g2.cif
_cod_data_source_block a20210296_e487f1
_cod_database_code 7130105

loop_
_symmetry_equiv_pos_as_xyz
'x, y, z'
'-x, y+1/2, -z'

loop_
_atom_site_label
_atom_site_type_symbol
_atom_site_fract_x
_atom_site_fract_y
_atom_site_fract_z
_atom_site_U_iso_or_equiv
_atom_site_adp_type
_atom_site_occupancy
_atom_site_calc_flag
_atom_site_disorder_assembly
_atom_site_disorder_group
O001 O 0.6498(2) 0.5943(2) 0.87190(15) 0.0369(4) Uani 1 d . .
O002 O -0.0032(2) 0.6688(2) 0.80693(15) 0.0430(5) Uani 1 d . .
H002 H -0.0905 0.6521 0.8449 0.064 Uiso 1 calc . .
C003 C 0.5090(3) 0.6567(2) 0.82096(18) 0.0240(5) Uani 1 d . .
C004 C 0.2599(7) 0.3530(4) 0.6993(4) 0.0144(9) Uani 0.710(10) d A 1
C005 C 0.3125(3) 0.4269(2) 0.81137(18) 0.0246(5) Uani 1 d . .
H005 H 0.4436 0.3955 0.849 0.03 Uiso 0.710(10) calc A 1
H00A H 0.4408 0.4057 0.8588 0.03 Uiso 0.290(10) calc A 2
C006 C 0.1752(3) 0.5305(3) 0.9640(2) 0.0321(5) Uani 1 d . .
H00B H 0.2917 0.5319 1.024 0.039 Uiso 1 calc A .
H00C H 0.06 0.538 1.0006 0.039 Uiso 1 calc . .
C007 C 0.3933(5) 0.2609(3) 0.6520(3) 0.0193(8) Uani 0.710(10) d A 1
C00G C 0.5778(5) 0.2359(4) 0.7117(3) 0.0315(11) Uani 0.710(10) d A 1
H00G H 0.6203 0.2811 0.783 0.038 Uiso 0.710(10) calc A 1
C00M C 0.7002(6) 0.1448(3) 0.6672(4) 0.0376(11) Uani 0.710(10) d A 1
H00M H 0.8263 0.1278 0.708 0.045 Uiso 0.710(10) calc A 1
C00K C 0.6381(7) 0.0787(3) 0.5629(4) 0.0366(12) Uani 0.710(10) d A 1
H00K H 0.7217 0.0164 0.5324 0.044 Uiso 0.710(10) calc A 1
C00L C 0.4536(8) 0.1036(3) 0.5032(3) 0.0391(12) Uani 0.710(10) d A 1
H00L H 0.4112 0.0584 0.4319 0.047 Uiso 0.710(10) calc A 1
C00H C 0.3312(6) 0.1947(3) 0.5477(2) 0.0273(10) Uani 0.710(10) d A 1
C008 C 0.3126(3) 0.5888(2) 0.79714(17) 0.0203(4) Uani 1 d A .
H008 H 0.2526 0.6114 0.7166 0.024 Uiso 1 calc . .
C009 C 0.1802(3) 0.6507(3) 0.87805(18) 0.0256(5) Uani 1 d A .
C00A C 0.3408(4) 0.8895(3) 0.7539(2) 0.0322(5) Uani 1 d . .
H00D H 0.2478 0.8387 0.6959 0.039 Uiso 1 calc . .
H00E H 0.368 0.9816 0.7207 0.039 Uiso 1 calc . .
C00B C 0.5259(3) 0.8051(2) 0.7779(2) 0.0298(5) Uani 1 d . .
H00F H 0.5803 0.8003 0.7067 0.036 Uiso 1 calc . .
H00H H 0.619 0.8571 0.8351 0.036 Uiso 1 calc . .
C00C C 0.2476(4) 0.7887(3) 0.93659(19) 0.0322(5) Uani 1 d . .
H00I H 0.38 0.7751 0.9792 0.039 Uiso 1 calc A .
H00J H 0.1642 0.8105 0.9931 0.039 Uiso 1 calc . .
C00D C 0.1681(4) 0.3974(3) 0.8926(2) 0.0361(6) Uani 1 d A .
H00N H 0.037 0.3812 0.849 0.043 Uiso 1 calc . .
H00O H 0.2078 0.314 0.9412 0.043 Uiso 1 calc . .
C00E C 0.0780(8) 0.3721(5) 0.6358(4) 0.0251(10) Uani 0.710(10) d A 1
H00P H -0.0111 0.4304 0.6655 0.03 Uiso 0.710(10) calc A 1
C00F C 0.2476(4) 0.9164(3) 0.8577(2) 0.0392(6) Uani 1 d A .
H00Q H 0.113 0.9467 0.8314 0.047 Uiso 1 calc . .
H00R H 0.3161 0.9951 0.9022 0.047 Uiso 1 calc . .
C00I C 0.1460(9) 0.2196(5) 0.4846(4) 0.0307(12) Uani 0.710(10) d A 1
H00S H 0.1068 0.1761 0.4123 0.037 Uiso 0.710(10) calc A 1
C00J C 0.0212(8) 0.3084(5) 0.5294(3) 0.0294(11) Uani 0.710(10) d A 1
H00T H -0.1037 0.326 0.4872 0.035 Uiso 0.710(10) calc A 1
C2 C 0.235(2) 0.1881(15) 0.4913(12) 0.047(3) Uani 0.290(10) d A 2
H2 H 0.218 0.1359 0.422 0.056 Uiso 0.290(10) calc A 2
C4 C 0.086(2) 0.2659(15) 0.5131(11) 0.033(3) Uani 0.290(10) d A 2
H4 H -0.0344 0.2691 0.463 0.04 Uiso 0.290(10) calc A 2
C6 C 0.4477(15) 0.2534(10) 0.6652(8) 0.039(3) Uani 0.290(10) d A 2
C16 C 0.6251(15) 0.2375(11) 0.7361(8) 0.030(2) Uani 0.290(10) d A 2
H16 H 0.6523 0.2878 0.8062 0.036 Uiso 0.290(10) calc A 2
C5 C 0.7627(15) 0.1480(10) 0.7044(9) 0.049(3) Uani 0.290(10) d A 2
H5 H 0.884 0.1371 0.7529 0.058 Uiso 0.290(10) calc A 2
C3 C 0.7229(16) 0.0744(8) 0.6018(9) 0.048(3) Uani 0.290(10) d A 2
H3 H 0.8169 0.0133 0.5802 0.057 Uiso 0.290(10) calc A 2
C1 C 0.5455(17) 0.0903(8) 0.5309(7) 0.031(3) Uani 0.290(10) d A 2
H1 H 0.5183 0.04 0.4608 0.038 Uiso 0.290(10) calc A 2
C7 C 0.4079(15) 0.1798(10) 0.5626(8) 0.036(3) Uani 0.290(10) d A 2
C9 C 0.126(2) 0.3464(17) 0.6216(15) 0.044(4) Uani 0.290(10) d A 2
H9 H 0.0331 0.4081 0.6442 0.053 Uiso 0.290(10) calc A 2
C0AA C 0.308(2) 0.3258(17) 0.6890(13) 0.036(4) Uani 0.290(10) d A 2

loop_
_atom_site_aniso_label
_atom_site_aniso_U_11
_atom_site_aniso_U_22
_atom_site_aniso_U_33
_atom_site_aniso_U_23
_atom_site_aniso_U_13
_atom_site_aniso_U_12
O001 0.0182(8) 0.0436(10) 0.0487(10) 0.0105(8) 0.0049(7) 0.0010(7)
O002 0.0166(8) 0.0702(13) 0.0418(10) 0.0162(9) 0.0042(7) 0.0020(8)
C003 0.0218(11) 0.0266(10) 0.0262(11) -0.0017(9) 0.0114(9) -0.0023(9)
C004 0.0187(19) 0.0099(15) 0.0155(16) 0.0004(12) 0.0052(14) -0.0004(13)
C005 0.0283(11) 0.0222(11) 0.0238(11) 0.0024(9) 0.0059(9) -0.0039(9)
C006 0.0293(11) 0.0425(13) 0.0282(11) 0.0059(11) 0.0152(10) -0.0009(10)
C007 0.0243(18) 0.0139(15) 0.0229(17) 0.0013(13) 0.0128(14) -0.0009(13)
C00G 0.034(2) 0.0295(19) 0.0312(19) 0.0013(15) 0.0055(19) -0.0036(17)
C00M 0.033(2) 0.0373(19) 0.046(2) 0.0044(18) 0.0183(18) 0.0072(16)
C00K 0.037(3) 0.0320(18) 0.044(2) 0.0011(16) 0.016(2) 0.0053(16)
C00L 0.054(3) 0.0307(18) 0.0354(19) -0.0008(15) 0.0158(19) -0.0064(18)
C00H 0.035(3) 0.0216(16) 0.0241(17) 0.0060(14) 0.0022(17) -0.0060(15)
C008 0.0189(10) 0.0233(10) 0.0195(10) 0.0017(8) 0.0059(8) -0.0041(8)
C009 0.0169(10) 0.0368(12) 0.0243(11) 0.0055(10) 0.0064(8) 0.0015(9)
C00A 0.0415(13) 0.0234(11) 0.0314(12) 0.0031(9) 0.0054(11) -0.0022(10)
C00B 0.0323(12) 0.0264(11) 0.0339(12) -0.0038(10) 0.0148(10) -0.0087(10)
C00C 0.0357(13) 0.0347(13) 0.0295(12) -0.0026(10) 0.0151(10) 0.0093(10)
C00D 0.0392(13) 0.0375(14) 0.0335(13) 0.0086(11) 0.0118(11) -0.0100(11)
C00E 0.025(2) 0.025(2) 0.0240(19) -0.0010(14) 0.0025(16) -0.0026(16)
C00F 0.0425(14) 0.0313(13) 0.0459(15) -0.0010(11) 0.0141(12) 0.0100(11)
C00I 0.040(3) 0.0244(19) 0.0265(18) -0.0035(15) 0.0036(19) -0.0059(19)
C00J 0.034(2) 0.028(2) 0.0225(18) -0.0004(14) -0.0046(16) -0.0041(17)
C2 0.048(5) 0.046(5) 0.046(4) 0.008(3) 0.009(4) -0.007(4)
C4 0.030(4) 0.034(5) 0.033(4) 0.002(3) -0.001(3) 0.001(3)
C6 0.045(5) 0.037(4) 0.030(4) 0.005(3) -0.007(3) -0.010(3)
C16 0.023(4) 0.030(4) 0.038(4) 0.008(3) 0.009(3) 0.002(3)
C5 0.049(4) 0.042(4) 0.055(4) -0.001(3) 0.008(3) -0.005(3)
C3 0.050(4) 0.044(4) 0.052(4) -0.003(3) 0.016(3) 0.004(3)
C1 0.029(4) 0.031(4) 0.034(4) -0.005(3) 0.006(3) -0.007(3)
C7 0.039(4) 0.034(4) 0.039(4) -0.001(3) 0.012(3) -0.008(3)
C9 0.045(6) 0.044(5) 0.043(5) 0.002(3) 0.008(4) 0.003(4)
C0AA 0.033(5) 0.039(5) 0.033(5) 0.008(3) -0.006(3) -0.010(3)

loop_
_atom_type_symbol
_atom_type_description
_atom_type_scat_dispersion_real
_atom_type_scat_dispersion_imag
_atom_type_scat_source
C C 0.0181 0.0091 'International Tables Vol C Tables 4.2.6.8 and 6.1.1.4'
H H 0 0 'International Tables Vol C Tables 4.2.6.8 and 6.1.1.4'
O O 0.0492 0.0322 'International Tables Vol C Tables 4.2.6.8 and 6.1.1.4'

loop_
_geom_angle_atom_site_label_1
_geom_angle_atom_site_label_2
_geom_angle_atom_site_label_3
_geom_angle
_geom_angle_site_symmetry_1
_geom_angle_site_symmetry_3
_geom_angle_publ_flag
C009 O002 H002 109.5 . . ?
O001 C003 C008 121.9(2) . . ?
O001 C003 C00B 120.9(2) . . ?
C00B C003 C008 117.26(19) . . ?
C007 C004 C005 123.0(3) . . ?
C00E C004 C005 119.2(4) . . ?
C00E C004 C007 117.7(4) . . ?
C004 C005 H005 109 . . ?
C004 C005 H00A 117.9 . . ?
C004 C005 C008 111.9(2) . . ?
C004 C005 C00D 112.6(2) . . ?
C004 C005 C0AA 13.9(5) . . ?
H005 C005 H00A 8.9 . . ?
C008 C005 H005 109 . . ?
C008 C005 H00A 104.1 . . ?
C008 C005 C00D 105.14(18) . . ?
C008 C005 C0AA 117.1(5) . . ?
C00D C005 H005 109 . . ?
C00D C005 H00A 104.1 . . ?
C00D C005 C0AA 120.4(5) . . ?
C0AA C005 H005 95.2 . . ?
C0AA C005 H00A 104.1 . . ?
H00B C006 H00C 108.9 . . ?
C009 C006 H00B 110.9 . . ?
C009 C006 H00C 110.9 . . ?
C00D C006 H00B 110.9 . . ?
C00D C006 H00C 110.9 . . ?
C00D C006 C009 104.26(18) . . ?
C00G C007 C004 120.8(2) . . ?
C00G C007 C00H 120 . . ?
C00H C007 C004 119.1(2) . . ?
C007 C00G H00G 120 . . ?
C00M C00G C007 120 . . ?
C00M C00G H00G 120 . . ?
C00G C00M H00M 120 . . ?
C00K C00M C00G 120 . . ?
C00K C00M H00M 120 . . ?
C00M C00K H00K 120 . . ?
C00M C00K C00L 120 . . ?
C00L C00K H00K 120 . . ?
C00K C00L H00L 120 . . ?
C00K C00L C00H 120 . . ?
C00H C00L H00L 120 . . ?
C007 C00H C00I 121.2(3) . . ?
C00L C00H C007 120 . . ?
C00L C00H C00I 118.8(3) . . ?
C003 C008 C005 114.90(17) . . ?
C003 C008 H008 108 . . ?
C003 C008 C009 110.64(17) . . ?
C005 C008 H008 108 . . ?
C005 C008 C009 106.99(17) . . ?
C009 C008 H008 108 . . ?
O002 C009 C006 111.06(18) . . ?
O002 C009 C008 104.95(17) . . ?
O002 C009 C00C 110.31(19) . . ?
C006 C009 C008 102.56(17) . . ?
C00C C009 C006 112.05(18) . . ?
C00C C009 C008 115.51(17) . . ?
H00D C00A H00E 107.6 . . ?
C00B C00A H00D 108.6 . . ?
C00B C00A H00E 108.6 . . ?
C00B C00A C00F 114.7(2) . . ?
C00F C00A H00D 108.6 . . ?
C00F C00A H00E 108.6 . . ?
C003 C00B C00A 116.04(18) . . ?
C003 C00B H00F 108.3 . . ?
C003 C00B H00H 108.3 . . ?
C00A C00B H00F 108.3 . . ?
C00A C00B H00H 108.3 . . ?
H00F C00B H00H 107.4 . . ?
C009 C00C H00I 108.4 . . ?
C009 C00C H00J 108.4 . . ?
C009 C00C C00F 115.66(19) . . ?
H00I C00C H00J 107.4 . . ?
C00F C00C H00I 108.4 . . ?
C00F C00C H00J 108.4 . . ?
C005 C00D H00N 111 . . ?
C005 C00D H00O 111 . . ?
C006 C00D C005 103.81(18) . . ?
C006 C00D H00N 111 . . ?
C006 C00D H00O 111 . . ?
H00N C00D H00O 109 . . ?
C004 C00E H00P 119 . . ?
C004 C00E C00J 122.0(5) . . ?
C00J C00E H00P 119 . . ?
C00A C00F C00C 114.4(2) . . ?
C00A C00F H00Q 108.7 . . ?
C00A C00F H00R 108.7 . . ?
C00C C00F H00Q 108.7 . . ?
C00C C00F H00R 108.7 . . ?
H00Q C00F H00R 107.6 . . ?
C00H C00I H00S 120.4 . . ?
C00J C00I C00H 119.3(4) . . ?
C00J C00I H00S 120.4 . . ?
C00E C00J H00T 119.7 . . ?
C00I C00J C00E 120.5(4) . . ?
C00I C00J H00T 119.7 . . ?
C4 C2 H2 118.1 . . ?
C4 C2 C7 123.9(12) . . ?
C7 C2 H2 118.1 . . ?
C2 C4 H4 122.7 . . ?
C2 C4 C9 114.6(11) . . ?
C9 C4 H4 122.7 . . ?
C16 C6 C7 120 . . ?
C0AA C6 C16 125.0(9) . . ?
C0AA C6 C7 114.9(9) . . ?
C6 C16 H16 120 . . ?
C5 C16 C6 120 . . ?
C5 C16 H16 120 . . ?
C16 C5 H5 120 . . ?
C16 C5 C3 120 . . ?
C3 C5 H5 120 . . ?
C5 C3 H3 120 . . ?
C1 C3 C5 120 . . ?
C1 C3 H3 120 . . ?
C3 C1 H1 120 . . ?
C3 C1 C7 120 . . ?
C7 C1 H1 120 . . ?
C2 C7 C6 122.6(8) . . ?
C2 C7 C1 117.4(8) . . ?
C1 C7 C6 120 . . ?
C4 C9 H9 122 . . ?
C0AA C9 C4 116.0(13) . . ?
C0AA C9 H9 122 . . ?
C6 C0AA C005 125.7(10) . . ?
C6 C0AA C9 127.9(14) . . ?
C9 C0AA C005 106.3(12) . . ?

loop_
_geom_bond_atom_site_label_1
_geom_bond_atom_site_label_2
_geom_bond_distance
_geom_bond_site_symmetry_2
_geom_bond_publ_flag
O001 C003 1.222(3) . ?
O002 H002 0.84 . ?
O002 C009 1.428(2) . ?
C003 C008 1.509(3) . ?
C003 C00B 1.507(3) . ?
C004 C005 1.493(5) . ?
C004 C007 1.467(5) . ?
C004 C00E 1.383(7) . ?
C005 H005 1 . ?
C005 H00A 1 . ?
C005 C008 1.543(3) . ?
C005 C00D 1.547(3) . ?
C005 C0AA 1.737(18) . ?
C006 H00B 0.99 . ?
C006 H00C 0.99 . ?
C006 C009 1.534(3) . ?
C006 C00D 1.516(4) . ?
C007 C00G 1.39 . ?
C007 C00H 1.39 . ?
C00G H00G 0.95 . ?
C00G C00M 1.39 . ?
C00M H00M 0.95 . ?
C00M C00K 1.39 . ?
C00K H00K 0.95 . ?
C00K C00L 1.39 . ?
C00L H00L 0.95 . ?
C00L C00H 1.39 . ?
C00H C00I 1.409(5) . ?
C008 H008 1 . ?
C008 C009 1.568(3) . ?
C009 C00C 1.518(3) . ?
C00A H00D 0.99 . ?
C00A H00E 0.99 . ?
C00A C00B 1.516(3) . ?
C00A C00F 1.518(4) . ?
C00B H00F 0.99 . ?
C00B H00H 0.99 . ?
C00C H00I 0.99 . ?
C00C H00J 0.99 . ?
C00C C00F 1.530(3) . ?
C00D H00N 0.99 . ?
C00D H00O 0.99 . ?
C00E H00P 0.95 . ?
C00E C00J 1.396(6) . ?
C00F H00Q 0.99 . ?
C00F H00R 0.99 . ?
C00I H00S 0.95 . ?
C00I C00J 1.390(6) . ?
C00J H00T 0.95 . ?
C2 H2 0.95 . ?
C2 C4 1.343(17) . ?
C2 C7 1.363(15) . ?
C4 H4 0.95 . ?
C4 C9 1.48(2) . ?
C6 C16 1.39 . ?
C6 C7 1.39 . ?
C6 C0AA 1.272(16) . ?
C16 H16 0.95 . ?
C16 C5 1.39 . ?
C5 H5 0.95 . ?
C5 C3 1.39 . ?
C3 H3 0.95 . ?
C3 C1 1.39 . ?
C1 H1 0.95 . ?
C1 C7 1.39 . ?
C9 H9 0.95 . ?
C9 C0AA 1.41(2) . ?

loop_
_geom_torsion_atom_site_label_1
_geom_torsion_atom_site_label_2
_geom_torsion_atom_site_label_3
_geom_torsion_atom_site_label_4
_geom_torsion
_geom_torsion_site_symmetry_1
_geom_torsion_site_symmetry_2
_geom_torsion_site_symmetry_3
_geom_torsion_site_symmetry_4
_geom_torsion_publ_flag
O001 C003 C008 C005 -15.9(3) . . . . ?
O001 C003 C008 C009 105.4(2) . . . . ?
O001 C003 C00B C00A -159.6(2) . . . . ?
O002 C009 C00C C00F -52.8(3) . . . . ?
C003 C008 C009 O002 138.49(19) . . . . ?
C003 C008 C009 C006 -105.4(2) . . . . ?
C003 C008 C009 C00C 16.8(2) . . . . ?
C004 C005 C008 C003 -109.9(3) . . . . ?
C004 C005 C008 C009 126.9(3) . . . . ?
C004 C005 C00D C006 -150.0(3) . . . . ?
C004 C005 C0AA C6 180(4) . . . . ?
C004 C005 C0AA C9 2.2(19) . . . . ?
C004 C007 C00G C00M 178.0(3) . . . . ?
C004 C007 C00H C00L -178.1(3) . . . . ?
C004 C007 C00H C00I 2.9(4) . . . . ?
C004 C00E C00J C00I 1.7(7) . . . . ?
C005 C004 C007 C00G 1.1(5) . . . . ?
C005 C004 C007 C00H 179.1(3) . . . . ?
C005 C004 C00E C00J 178.7(4) . . . . ?
C005 C008 C009 O002 -95.66(19) . . . . ?
C005 C008 C009 C006 20.5(2) . . . . ?
C005 C008 C009 C00C 142.64(19) . . . . ?
C006 C009 C00C C00F -177.09(19) . . . . ?
C007 C004 C005 C008 115.4(4) . . . . ?
C007 C004 C005 C00D -126.5(3) . . . . ?
C007 C004 C005 C0AA 0(2) . . . . ?
C007 C004 C00E C00J -0.9(7) . . . . ?
C007 C00G C00M C00K 0 . . . . ?
C007 C00H C00I C00J -2.1(5) . . . . ?
C00G C007 C00H C00L 0 . . . . ?
C00G C007 C00H C00I -179.1(3) . . . . ?
C00G C00M C00K C00L 0 . . . . ?
C00M C00K C00L C00H 0 . . . . ?
C00K C00L C00H C007 0 . . . . ?
C00K C00L C00H C00I 179.1(3) . . . . ?
C00L C00H C00I C00J 178.8(3) . . . . ?
C00H C007 C00G C00M 0 . . . . ?
C00H C00I C00J C00E -0.2(6) . . . . ?
C008 C003 C00B C00A 21.2(3) . . . . ?
C008 C005 C00D C006 -27.9(2) . . . . ?
C008 C005 C0AA C6 108.5(13) . . . . ?
C008 C005 C0AA C9 -68.8(11) . . . . ?
C008 C009 C00C C00F 66.0(2) . . . . ?
C009 C006 C00D C005 41.7(2) . . . . ?
C009 C00C C00F C00A -48.0(3) . . . . ?
C00B C003 C008 C005 163.38(19) . . . . ?
C00B C003 C008 C009 -75.3(2) . . . . ?
C00B C00A C00F C00C -42.3(3) . . . . ?
C00D C005 C008 C003 127.56(19) . . . . ?
C00D C005 C008 C009 4.3(2) . . . . ?
C00D C005 C0AA C6 -121.6(13) . . . . ?
C00D C005 C0AA C9 61.1(12) . . . . ?
C00D C006 C009 O002 73.4(2) . . . . ?
C00D C006 C009 C008 -38.2(2) . . . . ?
C00D C006 C009 C00C -162.70(19) . . . . ?
C00E C004 C005 C008 -64.1(4) . . . . ?
C00E C004 C005 C00D 54.0(4) . . . . ?
C00E C004 C005 C0AA -179(3) . . . . ?
C00E C004 C007 C00G -179.4(3) . . . . ?
C00E C004 C007 C00H -1.4(5) . . . . ?
C00F C00A C00B C003 62.7(3) . . . . ?
C2 C4 C9 C0AA -2.8(19) . . . . ?
C4 C2 C7 C6 -0.8(16) . . . . ?
C4 C2 C7 C1 177.4(10) . . . . ?
C4 C9 C0AA C005 -178.1(11) . . . . ?
C4 C9 C0AA C6 5(2) . . . . ?
C6 C16 C5 C3 0 . . . . ?
C16 C6 C7 C2 178.1(10) . . . . ?
C16 C6 C7 C1 0 . . . . ?
C16 C6 C0AA C005 3.3(19) . . . . ?
C16 C6 C0AA C9 -180.0(12) . . . . ?
C16 C5 C3 C1 0 . . . . ?
C5 C3 C1 C7 0 . . . . ?
C3 C1 C7 C2 -178.2(10) . . . . ?
C3 C1 C7 C6 0 . . . . ?
C7 C2 C4 C9 1.2(19) . . . . ?
C7 C6 C16 C5 0 . . . . ?
C7 C6 C0AA C005 179.2(8) . . . . ?
C7 C6 C0AA C9 -4(2) . . . . ?
C0AA C005 C008 C003 -95.7(6) . . . . ?
C0AA C005 C008 C009 141.1(6) . . . . ?
C0AA C005 C00D C006 -162.9(6) . . . . ?
C0AA C6 C16 C5 175.7(13) . . . . ?
C0AA C6 C7 C2 2.0(12) . . . . ?
C0AA C6 C7 C1 -176.1(12) . . . . ?
